data_2023423
loop_
_publ_author_name
'Naghiyev, Farid N.'
'H&#xf6;kelek, Tuncer'
'Khrustalev, Victor N.'
'Mamedov, Huseyn M.'
'Belay, Alebel N.'
'Ashurov, Jamshid'
'Mamedov, Ibrahim G.'

_publ_section_title
;
 Crystal structure and Hirshfeld surface analyses, inter-molecular
 inter-action energies and energy frameworks of methyl
 6-amino-5-cyano-2-(2-meth-oxy-2-oxoeth-yl)-4-(4-nitro-phen-yl)-4<i>H</i>-pyran-3-carboxyl-ate.
;
_journal_coeditor_code DX2064
_journal_issue 'Pt 4'
_journal_name_full 'Acta crystallographica. Section E, Crystallographic communications'
_journal_page_first 296
_journal_page_last 302
_journal_paper_doi 10.1107/S2056989025001276
_journal_volume 81
_journal_year 2025
_chemical_formula_iupac 'C17 H15 N3 O7'
_chemical_formula_moiety 'C17 H15 N3 O7'
_chemical_formula_sum 'C17 H15 N3 O7'
_chemical_formula_weight 373.32
_chemical_name_systematic
'Methyl 6-amino-5-cyano-2-(2-methoxy-2-oxoethyl)-4-(4-nitrophenyl)-4<i>H</i>-pyran-3-carboxylate'
_space_group_crystal_system monoclinic
_space_group_IT_number 14
_space_group_name_Hall '-P 2ybc'
_space_group_name_H-M_alt 'P 1 21/c 1'
_atom_sites_solution_hydrogens mixed
_atom_sites_solution_primary difmap
_atom_sites_solution_secondary difmap
_audit_creation_method SHELXL-2013
_cell_angle_alpha 90
_cell_angle_beta 105.6759(5)
_cell_angle_gamma 90
_cell_formula_units_Z 4
_cell_length_a 10.27958(5)
_cell_length_b 11.18770(6)
_cell_length_c 15.09983(8)
_cell_measurement_reflns_used 36303
_cell_measurement_temperature 100(2)
_cell_measurement_theta_max 77.653
_cell_measurement_theta_min 3.959
_cell_volume 1671.964(16)
_computing_cell_refinement
;
CrysAlisPro 1.171.42.72a (Rigaku OD, 2022)
;
_computing_data_collection
;
CrysAlisPro 1.171.42.72a (Rigaku OD, 2022)
;
_computing_data_reduction
;
CrysAlisPro 1.171.42.72a (Rigaku OD, 2022)
;
_computing_molecular_graphics
;
SHELXTL (Sheldrick, 2008)
;
_computing_publication_material
;
SHELXTL (Sheldrick, 2008)
;
_computing_structure_refinement
;
<i>SHELXL2018/3</i> (Sheldrick, 2015b)
;
_computing_structure_solution
;
<i>SHELXT2014/5</i> (Sheldrick, 2015a)
;
_diffrn_ambient_temperature 100(2)
_diffrn_measured_fraction_theta_full 1.000
_diffrn_measured_fraction_theta_max 0.997
_diffrn_measurement_device_type 'XtaLAB Synergy-i CCD diffractometer'
_diffrn_measurement_method '\f and \w scans'
_diffrn_radiation_type CuK\a
_diffrn_radiation_wavelength 1.54184
_diffrn_reflns_av_R_equivalents 0.0244
_diffrn_reflns_av_unetI/netI 0.0100
_diffrn_reflns_limit_h_max 13
_diffrn_reflns_limit_h_min -13
_diffrn_reflns_limit_k_max 14
_diffrn_reflns_limit_k_min -14
_diffrn_reflns_limit_l_max 18
_diffrn_reflns_limit_l_min -19
_diffrn_reflns_number 43458
_diffrn_reflns_theta_full 67.684
_diffrn_reflns_theta_max 77.800
_diffrn_reflns_theta_min 4.467
_diffrn_source 'micro-focus sealed X-ray tube'
_exptl_absorpt_coefficient_mu 1.001
_exptl_absorpt_correction_T_max 1.000
_exptl_absorpt_correction_T_min 0.399
_exptl_absorpt_correction_type gaussian
_exptl_absorpt_process_details
;
(CrysAlisPro; Rigaku OD, 2022)
;
_exptl_crystal_colour colourless
_exptl_crystal_density_diffrn 1.483
_exptl_crystal_description prism
_exptl_crystal_F_000 776
_exptl_crystal_size_max 0.21
_exptl_crystal_size_mid 0.15
_exptl_crystal_size_min 0.13
_refine_diff_density_max 0.252
_refine_diff_density_min -0.263
_refine_ls_extinction_method none
_refine_ls_goodness_of_fit_ref 1.051
_refine_ls_hydrogen_treatment mixed
_refine_ls_matrix_type full
_refine_ls_number_parameters 254
_refine_ls_number_reflns 3550
_refine_ls_number_restraints 0
_refine_ls_restrained_S_all 1.051
_refine_ls_R_factor_all 0.0316
_refine_ls_R_factor_gt 0.0314
_refine_ls_shift/su_max 0.001
_refine_ls_shift/su_mean 0.000
_refine_ls_structure_factor_coef Fsqd
_refine_ls_weighting_details 'w=1/[\s^2^(Fo^2^)+(0.0426P)^2^+0.66P] where P=(Fo^2^+2Fc^2^)/3'
_refine_ls_weighting_scheme calc
_refine_ls_wR_factor_gt 0.0818
_refine_ls_wR_factor_ref 0.0821
_reflns_number_gt 3505
_reflns_number_total 3550
_reflns_threshold_expression 'I > 2\s(I)'
_cod_data_source_file dx2064.cif
_cod_data_source_block I
_cod_depositor_comments 'Adding full bibliography for 2023423.cif.'
_cod_original_cell_volume 1671.964(15)
_cod_original_sg_symbol_H-M 'P 21/c'
_cod_database_code 2023423
_shelx_space_group_comment
;
The symmetry employed for this shelxl refinement is uniquely defined
by the following loop, which should always be used as a source of
symmetry information in preference to the above space-group names.
They are only intended as comments.
;
_shelx_estimated_absorpt_t_min 0.817
_shelx_estimated_absorpt_t_max 0.881
_shelxl_version_number .2013

loop_
_space_group_symop_operation_xyz
'x, y, z'
'-x, y+1/2, -z+1/2'
'-x, -y, -z'
'x, -y-1/2, z-1/2'

loop_
_atom_site_type_symbol
_atom_site_label
_atom_site_fract_x
_atom_site_fract_y
_atom_site_fract_z
_atom_site_U_iso_or_equiv
_atom_site_adp_type
_atom_site_calc_flag
_atom_site_occupancy
_atom_site_disorder_assembly
_atom_site_disorder_group
O O1 0.77251(7) 0.28311(6) 0.73783(5) 0.01923(16) Uani d 1 . .
O O2 0.60222(8) 1.02372(7) 0.72626(6) 0.02412(17) Uani d 1 . .
O O3 0.41912(8) 0.92231(7) 0.66787(6) 0.02586(18) Uani d 1 . .
O O4 0.72560(8) 0.39316(7) 0.45860(5) 0.02369(17) Uani d 1 . .
O O5 0.85282(7) 0.55117(7) 0.51861(5) 0.01883(16) Uani d 1 . .
O O6 0.47708(8) 0.31475(7) 0.61457(6) 0.02503(18) Uani d 1 . .
O O7 0.45768(8) 0.13799(7) 0.54080(5) 0.02177(17) Uani d 1 . .
N N1 0.86641(9) 0.29814(9) 0.88857(7) 0.02135(19) Uani d 1 . .
H H1A 0.8151(15) 0.2350(14) 0.8908(10) 0.028(4) Uiso d 1 . .
H H1B 0.9009(16) 0.3401(14) 0.9398(11) 0.033(4) Uiso d 1 . .
N N2 1.03545(10) 0.58976(9) 0.92255(7) 0.0275(2) Uani d 1 . .
N N3 0.54251(9) 0.93095(8) 0.69545(6) 0.01857(18) Uani d 1 . .
C C2 0.84714(10) 0.35325(9) 0.80715(7) 0.0170(2) Uani d 1 . .
C C3 0.89769(10) 0.46004(9) 0.78966(7) 0.0160(2) Uani d 1 . .
C C4 0.86693(9) 0.51344(9) 0.69395(6) 0.01460(19) Uani d 1 . .
H H4 0.9540 0.5385 0.6820 0.018 Uiso calc 1 . .
C C5 0.80138(9) 0.42006(9) 0.62345(7) 0.0156(2) Uani d 1 . .
C C6 0.75493(10) 0.31621(9) 0.64726(7) 0.0170(2) Uani d 1 . .
C C7 0.97348(10) 0.52994(10) 0.86393(7) 0.0189(2) Uani d 1 . .
C C8 0.77799(9) 0.62376(9) 0.68853(6) 0.01387(19) Uani d 1 . .
C C9 0.63820(10) 0.61374(9) 0.67295(7) 0.0169(2) Uani d 1 . .
H H9 0.5963 0.5375 0.6612 0.020 Uiso calc 1 . .
C C10 0.56015(10) 0.71444(9) 0.67456(7) 0.0175(2) Uani d 1 . .
H H10 0.4650 0.7082 0.6641 0.021 Uiso calc 1 . .
C C11 0.62397(10) 0.82428(9) 0.69179(6) 0.01549(19) Uani d 1 . .
C C12 0.76225(10) 0.83757(9) 0.70665(7) 0.0172(2) Uani d 1 . .
H H12 0.8035 0.9141 0.7179 0.021 Uiso calc 1 . .
C C13 0.83852(10) 0.73601(9) 0.70462(7) 0.0169(2) Uani d 1 . .
H H13 0.9335 0.7430 0.7143 0.020 Uiso calc 1 . .
C C14 0.78635(10) 0.45024(9) 0.52536(7) 0.0164(2) Uani d 1 . .
C C15 0.84512(11) 0.58914(11) 0.42552(7) 0.0219(2) Uani d 1 . .
H H15A 0.8778 0.5248 0.3931 0.033 Uiso calc 1 . .
H H15B 0.9012 0.6604 0.4274 0.033 Uiso calc 1 . .
H H15C 0.7511 0.6079 0.3932 0.033 Uiso calc 1 . .
C C16 0.67455(11) 0.22033(9) 0.58768(7) 0.0198(2) Uani d 1 . .
H H16A 0.7080 0.1409 0.6126 0.024 Uiso calc 1 . .
H H16B 0.6859 0.2267 0.5248 0.024 Uiso calc 1 . .
C C17 0.52626(10) 0.23216(9) 0.58392(7) 0.0182(2) Uani d 1 . .
C C18 0.31474(11) 0.13772(11) 0.53517(8) 0.0258(2) Uani d 1 . .
H H18A 0.2708 0.2054 0.4976 0.039 Uiso calc 1 . .
H H18B 0.3025 0.1447 0.5971 0.039 Uiso calc 1 . .
H H18C 0.2742 0.0629 0.5070 0.039 Uiso calc 1 . .

loop_
_atom_site_aniso_label
_atom_site_aniso_U_11
_atom_site_aniso_U_22
_atom_site_aniso_U_33
_atom_site_aniso_U_12
_atom_site_aniso_U_13
_atom_site_aniso_U_23
O1 0.0228(4) 0.0168(3) 0.0193(4) -0.0020(3) 0.0077(3) 0.0004(3)
O2 0.0298(4) 0.0153(4) 0.0275(4) 0.0010(3) 0.0082(3) -0.0020(3)
O3 0.0180(4) 0.0233(4) 0.0373(5) 0.0047(3) 0.0092(3) 0.0058(3)
O4 0.0295(4) 0.0212(4) 0.0180(4) 0.0001(3) 0.0025(3) -0.0042(3)
O5 0.0197(4) 0.0225(4) 0.0147(3) -0.0020(3) 0.0053(3) 0.0017(3)
O6 0.0215(4) 0.0221(4) 0.0314(4) 0.0010(3) 0.0070(3) -0.0063(3)
O7 0.0218(4) 0.0199(4) 0.0220(4) -0.0033(3) 0.0032(3) -0.0035(3)
N1 0.0228(4) 0.0213(5) 0.0201(5) -0.0002(4) 0.0062(4) 0.0054(4)
N2 0.0292(5) 0.0317(5) 0.0189(4) -0.0087(4) 0.0016(4) 0.0029(4)
N3 0.0213(4) 0.0167(4) 0.0188(4) 0.0024(3) 0.0074(3) 0.0033(3)
C2 0.0141(4) 0.0191(5) 0.0185(5) 0.0036(4) 0.0056(4) 0.0012(4)
C3 0.0141(4) 0.0176(5) 0.0160(5) 0.0025(4) 0.0036(4) 0.0014(4)
C4 0.0136(4) 0.0154(5) 0.0151(4) -0.0001(3) 0.0046(3) 0.0002(3)
C5 0.0145(4) 0.0158(5) 0.0170(5) 0.0023(3) 0.0052(4) -0.0016(4)
C6 0.0167(4) 0.0172(5) 0.0185(5) 0.0026(4) 0.0072(4) -0.0009(4)
C7 0.0173(5) 0.0225(5) 0.0169(5) 0.0005(4) 0.0044(4) 0.0056(4)
C8 0.0155(4) 0.0157(5) 0.0105(4) 0.0002(3) 0.0036(3) 0.0008(3)
C9 0.0161(5) 0.0155(5) 0.0189(5) -0.0020(4) 0.0041(4) 0.0002(4)
C10 0.0141(4) 0.0189(5) 0.0191(5) -0.0004(4) 0.0037(4) 0.0017(4)
C11 0.0183(5) 0.0151(5) 0.0133(4) 0.0026(4) 0.0047(3) 0.0016(3)
C12 0.0194(5) 0.0151(5) 0.0171(5) -0.0034(4) 0.0047(4) -0.0012(4)
C13 0.0141(4) 0.0188(5) 0.0175(5) -0.0022(4) 0.0041(4) -0.0006(4)
C14 0.0154(4) 0.0163(5) 0.0179(5) 0.0040(4) 0.0055(4) -0.0009(4)
C15 0.0216(5) 0.0294(6) 0.0159(5) 0.0037(4) 0.0068(4) 0.0058(4)
C16 0.0218(5) 0.0159(5) 0.0240(5) -0.0021(4) 0.0098(4) -0.0038(4)
C17 0.0218(5) 0.0166(5) 0.0156(5) -0.0010(4) 0.0042(4) 0.0007(4)
C18 0.0197(5) 0.0261(6) 0.0274(6) -0.0027(4) -0.0006(4) -0.0002(4)

loop_
_atom_type_symbol
_atom_type_description
_atom_type_scat_dispersion_real
_atom_type_scat_dispersion_imag
_atom_type_scat_source
C C 0.0181 0.0091 'International Tables Vol C Tables 4.2.6.8 and 6.1.1.4'
H H 0.0000 0.0000 'International Tables Vol C Tables 4.2.6.8 and 6.1.1.4'
N N 0.0311 0.0180 'International Tables Vol C Tables 4.2.6.8 and 6.1.1.4'
O O 0.0492 0.0322 'International Tables Vol C Tables 4.2.6.8 and 6.1.1.4'

loop_
_exptl_crystal_face_index_h
_exptl_crystal_face_index_k
_exptl_crystal_face_index_l
_exptl_crystal_face_perp_dist
2 2 -1 0.0805
-2 -2 1 0.0505
2 -2 -1 0.0978
-2 2 1 0.0477
0 0 -1 0.0590
1 0 2 0.1294
-3 2 9 0.1131
3 6 -6 0.0779
5 -4 -6 0.0722

loop_
_geom_angle_atom_site_label_1
_geom_angle_atom_site_label_2
_geom_angle_atom_site_label_3
_geom_angle_site_symmetry_1
_geom_angle_site_symmetry_3
_geom_angle
_geom_angle_publ_flag
C2 O1 C6 . . 120.07(8) ?
C14 O5 C15 . . 115.20(8) ?
C17 O7 C18 . . 115.07(8) ?
C2 N1 H1A . . 117.3(10) ?
C2 N1 H1B . . 118.5(10) ?
H1A N1 H1B . . 119.2(14) ?
O3 N3 O2 . . 123.95(9) ?
O3 N3 C11 . . 118.11(9) ?
O2 N3 C11 . . 117.94(8) ?
N1 C2 C3 . . 127.86(10) ?
N1 C2 O1 . . 110.58(9) ?
C3 C2 O1 . . 121.46(9) ?
C2 C3 C7 . . 119.33(9) ?
C2 C3 C4 . . 122.70(9) ?
C7 C3 C4 . . 117.77(9) ?
C5 C4 C3 . . 109.69(8) ?
C5 C4 C8 . . 111.99(8) ?
C3 C4 C8 . . 109.73(8) ?
C5 C4 H4 . . 108.5 ?
C3 C4 H4 . . 108.5 ?
C8 C4 H4 . . 108.5 ?
C6 C5 C14 . . 121.02(9) ?
C6 C5 C4 . . 122.16(9) ?
C14 C5 C4 . . 116.79(9) ?
C5 C6 O1 . . 122.47(9) ?
C5 C6 C16 . . 129.65(9) ?
O1 C6 C16 . . 107.84(8) ?
N2 C7 C3 . . 177.84(11) ?
C13 C8 C9 . . 119.51(9) ?
C13 C8 C4 . . 119.14(8) ?
C9 C8 C4 . . 121.25(9) ?
C10 C9 C8 . . 120.37(9) ?
C10 C9 H9 . . 119.8 ?
C8 C9 H9 . . 119.8 ?
C11 C10 C9 . . 118.51(9) ?
C11 C10 H10 . . 120.7 ?
C9 C10 H10 . . 120.7 ?
C10 C11 C12 . . 122.61(9) ?
C10 C11 N3 . . 118.87(9) ?
C12 C11 N3 . . 118.52(9) ?
C13 C12 C11 . . 118.05(9) ?
C13 C12 H12 . . 121.0 ?
C11 C12 H12 . . 121.0 ?
C12 C13 C8 . . 120.94(9) ?
C12 C13 H13 . . 119.5 ?
C8 C13 H13 . . 119.5 ?
O4 C14 O5 . . 122.65(9) ?
O4 C14 C5 . . 126.85(10) ?
O5 C14 C5 . . 110.49(8) ?
O5 C15 H15A . . 109.5 ?
O5 C15 H15B . . 109.5 ?
H15A C15 H15B . . 109.5 ?
O5 C15 H15C . . 109.5 ?
H15A C15 H15C . . 109.5 ?
H15B C15 H15C . . 109.5 ?
C6 C16 C17 . . 110.25(8) ?
C6 C16 H16A . . 109.6 ?
C17 C16 H16A . . 109.6 ?
C6 C16 H16B . . 109.6 ?
C17 C16 H16B . . 109.6 ?
H16A C16 H16B . . 108.1 ?
O6 C17 O7 . . 124.87(10) ?
O6 C17 C16 . . 125.10(9) ?
O7 C17 C16 . . 110.03(8) ?
O7 C18 H18A . . 109.5 ?
O7 C18 H18B . . 109.5 ?
H18A C18 H18B . . 109.5 ?
O7 C18 H18C . . 109.5 ?
H18A C18 H18C . . 109.5 ?
H18B C18 H18C . . 109.5 ?

loop_
_geom_bond_atom_site_label_1
_geom_bond_atom_site_label_2
_geom_bond_site_symmetry_2
_geom_bond_distance
_geom_bond_publ_flag
O1 C2 . 1.3661(13) ?
O1 C6 . 1.3807(12) ?
O2 N3 . 1.2313(12) ?
O3 N3 . 1.2273(12) ?
O4 C14 . 1.2139(13) ?
O5 C14 . 1.3378(13) ?
O5 C15 . 1.4501(12) ?
O6 C17 . 1.2042(13) ?
O7 C17 . 1.3353(12) ?
O7 C18 . 1.4487(13) ?
N1 C2 . 1.3413(14) ?
N1 H1A . 0.887(16) ?
N1 H1B . 0.892(17) ?
N2 C7 . 1.1543(15) ?
N3 C11 . 1.4674(13) ?
C2 C3 . 1.3570(14) ?
C3 C7 . 1.4156(14) ?
C3 C4 . 1.5162(13) ?
C4 C5 . 1.5137(13) ?
C4 C8 . 1.5250(13) ?
C4 H4 . 1.0000 ?
C5 C6 . 1.3416(14) ?
C5 C14 . 1.4860(14) ?
C6 C16 . 1.4970(14) ?
C8 C13 . 1.3934(14) ?
C8 C9 . 1.3965(13) ?
C9 C10 . 1.3870(14) ?
C9 H9 . 0.9500 ?
C10 C11 . 1.3842(14) ?
C10 H10 . 0.9500 ?
C11 C12 . 1.3858(14) ?
C12 C13 . 1.3855(14) ?
C12 H12 . 0.9500 ?
C13 H13 . 0.9500 ?
C15 H15A . 0.9800 ?
C15 H15B . 0.9800 ?
C15 H15C . 0.9800 ?
C16 C17 . 1.5157(14) ?
C16 H16A . 0.9900 ?
C16 H16B . 0.9900 ?
C18 H18A . 0.9800 ?
C18 H18B . 0.9800 ?
C18 H18C . 0.9800 ?

loop_
_geom_contact_atom_site_label_1
_geom_contact_atom_site_label_2
_geom_contact_distance
_geom_contact_site_symmetry_1
_geom_contact_site_symmetry_2
_geom_contact_publ_flag
C17 O2 3.1242(13) . 1_545 yes
C18 O3 3.1325(15) . 1_545 yes
O4 C16 2.8924(13) . . yes
N1 O4 2.9361(13) . 4_566 yes
O5 C8 2.9834(12) . . yes
O2 H12 2.44 . . yes
H16A O2 2.62 . 1_545 yes
O3 H10 2.4456 . . yes
H10 O4 2.57 . 3_666 yes
O4 H16B 2.20 . . yes
H1A O4 2.112(16) . 4_566 yes
O4 H15A 2.54 . . yes
O4 H15C 2.64 . . yes
O5 H4 2.41 . . yes
H15C O6 2.47 . 3_666 yes
O6 H18A 2.66 . . yes
O6 H18B 2.58 . . yes
N2 N1 3.0282(14) . 3_767 yes
H1B N2 2.152(16) . 3_767 yes
C7 C13 3.3501(15) . . yes
C5 H9 2.67 . . yes
C7 H1B 2.616(16) . . yes
C14 H16B 2.70 . . yes
H4 H13 2.36 . . yes

loop_
_geom_hbond_atom_site_label_D
_geom_hbond_atom_site_label_H
_geom_hbond_atom_site_label_A
_geom_hbond_site_symmetry_A
_geom_hbond_distance_DH
_geom_hbond_distance_HA
_geom_hbond_distance_DA
_geom_hbond_angle_DHA
N1 H1A O4 4_566 0.887(16) 2.112(16) 2.9362(12) 154.1(13)
N1 H1B N2 3_767 0.892(17) 2.152(17) 3.0283(14) 167.2(14)

loop_
_geom_torsion_atom_site_label_1
_geom_torsion_atom_site_label_2
_geom_torsion_atom_site_label_3
_geom_torsion_atom_site_label_4
_geom_torsion_site_symmetry_1
_geom_torsion_site_symmetry_2
_geom_torsion_site_symmetry_3
_geom_torsion_site_symmetry_4
_geom_torsion
_geom_torsion_publ_flag
C6 O1 C2 N1 . . . . -172.01(8) ?
C6 O1 C2 C3 . . . . 4.55(14) ?
N1 C2 C3 C7 . . . . -4.60(16) ?
O1 C2 C3 C7 . . . . 179.47(9) ?
N1 C2 C3 C4 . . . . -179.38(9) ?
O1 C2 C3 C4 . . . . 4.70(14) ?
C2 C3 C4 C5 . . . . -12.33(13) ?
C7 C3 C4 C5 . . . . 172.82(8) ?
C2 C3 C4 C8 . . . . 111.09(10) ?
C7 C3 C4 C8 . . . . -63.76(11) ?
C3 C4 C5 C6 . . . . 12.41(13) ?
C8 C4 C5 C6 . . . . -109.67(10) ?
C3 C4 C5 C14 . . . . -169.57(8) ?
C8 C4 C5 C14 . . . . 68.34(10) ?
C14 C5 C6 O1 . . . . 177.07(8) ?
C4 C5 C6 O1 . . . . -5.00(15) ?
C14 C5 C6 C16 . . . . -5.52(16) ?
C4 C5 C6 C16 . . . . 172.42(9) ?
C2 O1 C6 C5 . . . . -4.43(14) ?
C2 O1 C6 C16 . . . . 177.66(8) ?
C5 C4 C8 C13 . . . . -144.02(9) ?
C3 C4 C8 C13 . . . . 93.92(10) ?
C5 C4 C8 C9 . . . . 39.64(12) ?
C3 C4 C8 C9 . . . . -82.42(11) ?
C13 C8 C9 C10 . . . . -0.79(15) ?
C4 C8 C9 C10 . . . . 175.54(9) ?
C8 C9 C10 C11 . . . . 0.07(15) ?
C9 C10 C11 C12 . . . . 0.57(15) ?
C9 C10 C11 N3 . . . . -178.79(9) ?
O3 N3 C11 C10 . . . . -12.19(14) ?
O2 N3 C11 C10 . . . . 167.63(9) ?
O3 N3 C11 C12 . . . . 168.42(9) ?
O2 N3 C11 C12 . . . . -11.75(13) ?
C10 C11 C12 C13 . . . . -0.46(15) ?
N3 C11 C12 C13 . . . . 178.90(9) ?
C11 C12 C13 C8 . . . . -0.29(15) ?
C9 C8 C13 C12 . . . . 0.91(15) ?
C4 C8 C13 C12 . . . . -175.50(9) ?
C15 O5 C14 O4 . . . . 1.14(13) ?
C15 O5 C14 C5 . . . . 179.93(8) ?
C6 C5 C14 O4 . . . . 5.60(16) ?
C4 C5 C14 O4 . . . . -172.44(9) ?
C6 C5 C14 O5 . . . . -173.13(9) ?
C4 C5 C14 O5 . . . . 8.83(12) ?
C5 C6 C16 C17 . . . . -99.61(12) ?
O1 C6 C16 C17 . . . . 78.09(10) ?
C18 O7 C17 O6 . . . . -2.19(15) ?
C18 O7 C17 C16 . . . . 178.38(8) ?
C6 C16 C17 O6 . . . . 8.59(15) ?
C6 C16 C17 O7 . . . . -171.99(8) ?
